data_7711356
loop_
_publ_author_name
'Ghosh, Suchismita'
'Akhir, Abdul'
'Saxena, Deepanshi'
'Singh, Sneha'
'Sri, Sivakumar'
'Chopra, Sidharth'
'Angamuthu, Raja'

_publ_section_title
;
 Investigating the Photosensitivity of Koneramines for Cell Imaging and
 Therapeutic Applications
;
_journal_name_full 'Dalton Transactions'
_journal_paper_doi 10.1039/D2DT02834D
_journal_year 2022
_chemical_formula_moiety 'C29 H26 Cl2 Cu N4'
_chemical_formula_sum 'C29 H26 Cl2 Cu N4'
_chemical_formula_weight 564.98
_space_group_crystal_system monoclinic
_space_group_IT_number 14
_space_group_name_Hall '-P 2ybc'
_space_group_name_H-M_alt 'P 1 21/c 1'
_atom_sites_solution_hydrogens geom
_atom_sites_solution_primary iterative
_audit_creation_date 2022-06-10
_audit_creation_method
;
Olex2 1.2
(compiled 2018.05.29 svn.r3508 for OlexSys, GUI svn.r5506)
;
_audit_update_record
;
2022-08-23 deposited with the CCDC.	2022-09-27 downloaded from the CCDC.
;
_cell_angle_alpha 90
_cell_angle_beta 93.251(3)
_cell_angle_gamma 90
_cell_formula_units_Z 4
_cell_length_a 8.9490(9)
_cell_length_b 21.114(2)
_cell_length_c 13.2684(13)
_cell_measurement_reflns_used 9969
_cell_measurement_temperature 100
_cell_measurement_theta_max 28.372
_cell_measurement_theta_min 2.475
_cell_volume 2503.0(4)
_computing_cell_refinement 'SAINT V8.38A (?, 2016)'
_computing_data_reduction 'SAINT V8.38A (?, 2016)'
_computing_molecular_graphics 'Olex2 (Dolomanov et al., 2009)'
_computing_publication_material 'Olex2 (Dolomanov et al., 2009)'
_computing_structure_refinement 'ShelXL (Sheldrick, 2015)'
_computing_structure_solution 'olex2.solve (Bourhis et al., 2015)'
_diffrn_ambient_temperature 100
_diffrn_measured_fraction_theta_full 0.999
_diffrn_measured_fraction_theta_max 0.999
_diffrn_measurement_device_type 'Bruker APEX-II CCD'
_diffrn_measurement_method '\f and \w scans'
_diffrn_radiation_type MoK\a
_diffrn_radiation_wavelength 0.71073
_diffrn_reflns_av_R_equivalents 0.0564
_diffrn_reflns_av_unetI/netI 0.0360
_diffrn_reflns_Laue_measured_fraction_full 0.999
_diffrn_reflns_Laue_measured_fraction_max 0.999
_diffrn_reflns_limit_h_max 10
_diffrn_reflns_limit_h_min -10
_diffrn_reflns_limit_k_max 25
_diffrn_reflns_limit_k_min -25
_diffrn_reflns_limit_l_max 15
_diffrn_reflns_limit_l_min -15
_diffrn_reflns_number 29678
_diffrn_reflns_point_group_measured_fraction_full 0.999
_diffrn_reflns_point_group_measured_fraction_max 0.999
_diffrn_reflns_theta_full 25.048
_diffrn_reflns_theta_max 25.048
_diffrn_reflns_theta_min 2.982
_diffrn_standards_number 0
_exptl_absorpt_coefficient_mu 1.113
_exptl_absorpt_correction_T_max 0.7457
_exptl_absorpt_correction_T_min 0.6644
_exptl_absorpt_correction_type multi-scan
_exptl_absorpt_process_details
'SADABS-2016/2 (Bruker,2016/2) was used for absorption correction. wR2(int) was 0.1288 before and 0.0585 after correction. The Ratio of minimum to maximum transmission is 0.8910. The \l/2 correction factor is Not present.'
_exptl_crystal_colour 'metallic dark green'
_exptl_crystal_colour_lustre metallic
_exptl_crystal_colour_modifier dark
_exptl_crystal_colour_primary green
_exptl_crystal_density_diffrn 1.499
_exptl_crystal_description prism
_exptl_crystal_F_000 1164
_exptl_crystal_size_max 0.26
_exptl_crystal_size_mid 0.26
_exptl_crystal_size_min 0.24
_refine_diff_density_max 0.902
_refine_diff_density_min -0.673
_refine_diff_density_rms 0.103
_refine_ls_extinction_method none
_refine_ls_goodness_of_fit_ref 1.283
_refine_ls_hydrogen_treatment constr
_refine_ls_matrix_type full
_refine_ls_number_parameters 319
_refine_ls_number_reflns 4439
_refine_ls_number_restraints 0
_refine_ls_restrained_S_all 1.283
_refine_ls_R_factor_all 0.0681
_refine_ls_R_factor_gt 0.0628
_refine_ls_shift/su_max 0.000
_refine_ls_shift/su_mean 0.000
_refine_ls_structure_factor_coef Fsqd
_refine_ls_weighting_details 'w=1/[\s^2^(Fo^2^)+(0.0198P)^2^+10.4841P] where P=(Fo^2^+2Fc^2^)/3'
_refine_ls_weighting_scheme calc
_refine_ls_wR_factor_gt 0.1173
_refine_ls_wR_factor_ref 0.1194
_reflns_Friedel_coverage 0.000
_reflns_number_gt 4136
_reflns_number_total 4439
_reflns_threshold_expression 'I > 2\s(I)'
_cod_data_source_file d2dt02834d2.cif
_cod_data_source_block 25febc_1_0m_a_Cu_LAn_Cl2
_cod_database_code 7711356
_shelx_shelxl_version_number 2016/4
_shelx_space_group_comment
;
The symmetry employed for this shelxl refinement is uniquely defined
by the following loop, which should always be used as a source of
symmetry information in preference to the above space-group names.
They are only intended as comments.
;
_shelx_estimated_absorpt_t_max 0.776
_shelx_estimated_absorpt_t_min 0.761
_olex2_refinement_description
;
1. Fixed Uiso
 At 1.2 times of:
  All C(H) groups, All C(H,H) groups
2. Uiso/Uaniso restraints and constraints
Uanis(C8) = Uanis(C7)
3.a Ternary CH refined with riding coordinates:
 C1(H1)
3.b Secondary CH2 refined with riding coordinates:
 C15(H15A,H15B), C9(H9A,H9B), C7(H7A,H7B), C8(H8A,H8B)
3.c Aromatic/amide H refined with riding coordinates:
 C11(H11), C4(H4), C3(H3), C12(H12), C14(H14), C13(H13), C6(H6), C23(H23),
 C5(H5), C28(H28), C25(H25), C18(H18), C20(H20), C27(H27), C19(H19), C26(H26),
 C21(H21)
;
_olex2_submission_special_instructions 'No special instructions were received'

loop_
_space_group_symop_operation_xyz
'x, y, z'
'-x, y+1/2, -z+1/2'
'-x, -y, -z'
'x, -y-1/2, z-1/2'

loop_
_atom_site_label
_atom_site_type_symbol
_atom_site_fract_x
_atom_site_fract_y
_atom_site_fract_z
_atom_site_U_iso_or_equiv
_atom_site_adp_type
_atom_site_occupancy
_atom_site_site_symmetry_order
_atom_site_calc_flag
_atom_site_refinement_flags_posn
_atom_site_refinement_flags_adp
_atom_site_refinement_flags_occupancy
_atom_site_disorder_assembly
_atom_site_disorder_group
Cu1 Cu 0.14640(6) 0.85016(2) 0.42922(4) 0.00972(14) Uani 1 1 d . . . . .
Cl2 Cl 0.02570(11) 0.78726(6) 0.28907(8) 0.0163(2) Uani 1 1 d . . . . .
Cl1 Cl 0.13954(13) 0.95089(5) 0.37515(9) 0.0215(3) Uani 1 1 d . . . . .
N1 N 0.3610(4) 0.83261(17) 0.3968(2) 0.0100(7) Uani 1 1 d . . . . .
N3 N -0.0410(4) 0.85116(18) 0.5081(2) 0.0118(7) Uani 1 1 d . . . . .
N4 N 0.3657(4) 0.69020(17) 0.5454(2) 0.0093(7) Uani 1 1 d . . . . .
N2 N 0.1861(4) 0.77217(16) 0.5163(3) 0.0093(7) Uani 1 1 d . . . . .
C10 C -0.0707(5) 0.7943(2) 0.5500(3) 0.0120(9) Uani 1 1 d . . . . .
C2 C 0.4079(5) 0.7737(2) 0.4200(3) 0.0100(9) Uani 1 1 d . . . . .
C11 C -0.1947(5) 0.7855(2) 0.6068(3) 0.0162(10) Uani 1 1 d . . . . .
H11 H -0.214181 0.745538 0.636134 0.019 Uiso 1 1 calc R . . . .
C4 C 0.6478(5) 0.7936(2) 0.3568(3) 0.0157(10) Uani 1 1 d . . . . .
H4 H 0.745456 0.780266 0.341961 0.019 Uiso 1 1 calc R . . . .
C3 C 0.5506(5) 0.7520(2) 0.4000(3) 0.0136(9) Uani 1 1 d . . . . .
H3 H 0.580119 0.709740 0.415590 0.016 Uiso 1 1 calc R . . . .
C12 C -0.2896(5) 0.8365(2) 0.6197(3) 0.0178(10) Uani 1 1 d . . . . .
H12 H -0.375485 0.831779 0.657968 0.021 Uiso 1 1 calc R . . . .
C16 C 0.4117(5) 0.5909(2) 0.4570(3) 0.0112(9) Uani 1 1 d . . . . .
C14 C -0.1331(5) 0.8997(2) 0.5212(3) 0.0153(9) Uani 1 1 d . . . . .
H14 H -0.112186 0.939459 0.491458 0.018 Uiso 1 1 calc R . . . .
C15 C 0.3249(5) 0.6227(2) 0.5376(3) 0.0116(9) Uani 1 1 d . . . . .
H15A H 0.216255 0.618597 0.520425 0.014 Uiso 1 1 calc R . . . .
H15B H 0.347493 0.601580 0.603294 0.014 Uiso 1 1 calc R . . . .
C13 C -0.2586(5) 0.8938(2) 0.5770(3) 0.0177(10) Uani 1 1 d . . . . .
H13 H -0.322544 0.929083 0.585531 0.021 Uiso 1 1 calc R . . . .
C6 C 0.4574(5) 0.8725(2) 0.3555(3) 0.0137(9) Uani 1 1 d . . . . .
H6 H 0.425086 0.914370 0.339508 0.016 Uiso 1 1 calc R . . . .
C29 C 0.3446(5) 0.5748(2) 0.3617(3) 0.0110(9) Uani 1 1 d . . . . .
C23 C 0.5879(5) 0.5375(2) 0.3093(3) 0.0147(9) Uani 1 1 d . . . . .
H23 H 0.646301 0.518294 0.260103 0.018 Uiso 1 1 calc R . . . .
C5 C 0.6012(5) 0.8552(2) 0.3355(3) 0.0169(10) Uani 1 1 d . . . . .
H5 H 0.667252 0.884799 0.307600 0.020 Uiso 1 1 calc R . . . .
C24 C 0.4363(5) 0.5482(2) 0.2865(3) 0.0153(9) Uani 1 1 d . . . . .
C28 C 0.1880(5) 0.5843(2) 0.3339(3) 0.0159(10) Uani 1 1 d . . . . .
H28 H 0.124707 0.601505 0.382025 0.019 Uiso 1 1 calc R . . . .
C9 C 0.0372(4) 0.7421(2) 0.5295(3) 0.0102(9) Uani 1 1 d . . . . .
H9A H 0.044021 0.711928 0.586649 0.012 Uiso 1 1 calc R . . . .
H9B H 0.003359 0.718817 0.467608 0.012 Uiso 1 1 calc R . . . .
C22 C 0.6560(5) 0.5543(2) 0.4023(3) 0.0140(9) Uani 1 1 d . . . . .
C25 C 0.3670(5) 0.5339(2) 0.1881(3) 0.0177(10) Uani 1 1 d . . . . .
H25 H 0.426567 0.516639 0.137823 0.021 Uiso 1 1 calc R . . . .
C7 C 0.3391(5) 0.7202(2) 0.6436(3) 0.0115(6) Uani 1 1 d . . . . .
H7A H 0.434475 0.726285 0.683950 0.014 Uiso 1 1 calc R . . . .
H7B H 0.271618 0.693752 0.682777 0.014 Uiso 1 1 calc R . . . .
C8 C 0.2666(5) 0.7836(2) 0.6167(3) 0.0115(6) Uani 1 1 d . . . . .
H8A H 0.195788 0.796243 0.667701 0.014 Uiso 1 1 calc R . . . .
H8B H 0.343234 0.817116 0.611790 0.014 Uiso 1 1 calc R . . . .
C17 C 0.5672(5) 0.5819(2) 0.4777(3) 0.0133(9) Uani 1 1 d . . . . .
C18 C 0.6425(5) 0.5994(2) 0.5718(3) 0.0149(9) Uani 1 1 d . . . . .
H18 H 0.586488 0.617540 0.623193 0.018 Uiso 1 1 calc R . . . .
C20 C 0.8780(5) 0.5629(2) 0.5154(4) 0.0183(10) Uani 1 1 d . . . . .
H20 H 0.982243 0.556456 0.529002 0.022 Uiso 1 1 calc R . . . .
C1 C 0.2936(4) 0.7306(2) 0.4669(3) 0.0089(8) Uani 1 1 d . . . . .
H1 H 0.240381 0.704134 0.413691 0.011 Uiso 1 1 calc R . . . .
C27 C 0.1293(5) 0.5692(2) 0.2405(3) 0.0174(10) Uani 1 1 d . . . . .
H27 H 0.025315 0.575216 0.224941 0.021 Uiso 1 1 calc R . . . .
C19 C 0.7916(5) 0.5907(2) 0.5892(4) 0.0173(10) Uani 1 1 d . . . . .
H19 H 0.838616 0.603478 0.651908 0.021 Uiso 1 1 calc R . . . .
C26 C 0.2202(5) 0.5444(2) 0.1656(4) 0.0195(10) Uani 1 1 d . . . . .
H26 H 0.177914 0.535312 0.099958 0.023 Uiso 1 1 calc R . . . .
C21 C 0.8120(5) 0.5452(2) 0.4245(3) 0.0175(10) Uani 1 1 d . . . . .
H21 H 0.871156 0.526572 0.375237 0.021 Uiso 1 1 calc R . . . .

loop_
_atom_site_aniso_label
_atom_site_aniso_U_11
_atom_site_aniso_U_22
_atom_site_aniso_U_33
_atom_site_aniso_U_23
_atom_site_aniso_U_13
_atom_site_aniso_U_12
Cu1 0.0086(3) 0.0124(3) 0.0083(2) 0.0015(2) 0.00183(18) 0.0025(2)
Cl2 0.0092(5) 0.0316(6) 0.0084(5) -0.0040(4) 0.0021(4) -0.0016(4)
Cl1 0.0259(6) 0.0148(6) 0.0248(6) 0.0071(5) 0.0101(5) 0.0051(5)
N1 0.0097(18) 0.0148(19) 0.0055(16) 0.0004(14) 0.0005(13) -0.0010(14)
N3 0.0081(17) 0.020(2) 0.0067(16) -0.0042(15) -0.0029(13) 0.0029(15)
N4 0.0088(17) 0.0129(19) 0.0064(17) -0.0004(14) 0.0027(14) 0.0021(14)
N2 0.0063(17) 0.0112(18) 0.0106(17) -0.0019(14) 0.0019(13) 0.0004(14)
C10 0.009(2) 0.021(2) 0.006(2) -0.0020(18) -0.0038(16) -0.0001(18)
C2 0.009(2) 0.017(2) 0.0042(19) -0.0024(17) 0.0008(15) -0.0013(17)
C11 0.011(2) 0.026(3) 0.012(2) -0.0005(19) -0.0017(17) -0.0009(19)
C4 0.005(2) 0.033(3) 0.009(2) -0.0007(19) 0.0020(16) -0.0009(19)
C3 0.010(2) 0.022(2) 0.009(2) -0.0020(18) 0.0015(16) 0.0017(18)
C12 0.006(2) 0.032(3) 0.016(2) -0.005(2) 0.0000(17) 0.0000(19)
C16 0.014(2) 0.010(2) 0.010(2) 0.0012(17) 0.0029(17) 0.0003(17)
C14 0.015(2) 0.018(2) 0.012(2) -0.0037(18) -0.0069(17) 0.0047(19)
C15 0.010(2) 0.017(2) 0.009(2) 0.0000(17) 0.0041(16) 0.0009(17)
C13 0.012(2) 0.022(3) 0.019(2) -0.006(2) -0.0023(18) 0.0049(19)
C6 0.013(2) 0.017(2) 0.010(2) 0.0010(18) -0.0029(17) -0.0038(18)
C29 0.012(2) 0.007(2) 0.014(2) 0.0023(17) 0.0019(17) -0.0024(17)
C23 0.022(2) 0.013(2) 0.010(2) 0.0009(17) 0.0047(18) 0.0027(19)
C5 0.012(2) 0.030(3) 0.009(2) -0.001(2) 0.0021(17) -0.008(2)
C24 0.021(2) 0.013(2) 0.012(2) -0.0005(18) 0.0034(18) -0.0037(19)
C28 0.015(2) 0.017(2) 0.016(2) 0.0017(19) 0.0023(18) -0.0019(18)
C9 0.008(2) 0.015(2) 0.008(2) 0.0009(17) 0.0008(16) 0.0000(17)
C22 0.010(2) 0.010(2) 0.022(2) 0.0028(18) 0.0053(18) 0.0030(17)
C25 0.030(3) 0.012(2) 0.011(2) -0.0024(18) 0.0032(19) -0.001(2)
C7 0.0132(15) 0.0177(17) 0.0036(13) -0.0019(12) 0.0001(11) 0.0019(13)
C8 0.0132(15) 0.0177(17) 0.0036(13) -0.0019(12) 0.0001(11) 0.0019(13)
C17 0.012(2) 0.012(2) 0.017(2) 0.0005(18) 0.0045(17) 0.0030(17)
C18 0.015(2) 0.017(2) 0.013(2) -0.0005(18) 0.0044(18) 0.0020(18)
C20 0.008(2) 0.021(3) 0.027(3) 0.005(2) 0.0038(19) -0.0011(18)
C1 0.006(2) 0.013(2) 0.0073(19) -0.0012(17) -0.0027(15) 0.0007(17)
C27 0.015(2) 0.018(2) 0.018(2) 0.0012(19) -0.0047(18) -0.0015(19)
C19 0.014(2) 0.017(2) 0.020(2) 0.0012(19) -0.0032(19) -0.0027(19)
C26 0.023(3) 0.017(2) 0.018(2) -0.0009(19) -0.0035(19) -0.006(2)
C21 0.012(2) 0.018(2) 0.023(2) 0.002(2) 0.0094(19) 0.0061(19)

loop_
_atom_type_symbol
_atom_type_description
_atom_type_scat_dispersion_real
_atom_type_scat_dispersion_imag
_atom_type_scat_source
C C 0.0033 0.0016 'International Tables Vol C Tables 4.2.6.8 and 6.1.1.4'
H H 0.0000 0.0000 'International Tables Vol C Tables 4.2.6.8 and 6.1.1.4'
Cl Cl 0.1484 0.1585 'International Tables Vol C Tables 4.2.6.8 and 6.1.1.4'
Cu Cu 0.3201 1.2651 'International Tables Vol C Tables 4.2.6.8 and 6.1.1.4'
N N 0.0061 0.0033 'International Tables Vol C Tables 4.2.6.8 and 6.1.1.4'

loop_
_geom_angle_atom_site_label_1
_geom_angle_atom_site_label_2
_geom_angle_atom_site_label_3
_geom_angle
_geom_angle_site_symmetry_1
_geom_angle_site_symmetry_3
_geom_angle_publ_flag
Cl1 Cu1 Cl2 105.35(5) . . ?
N1 Cu1 Cl2 96.93(10) . . ?
N1 Cu1 Cl1 96.58(10) . . ?
N1 Cu1 N3 159.00(14) . . ?
N1 Cu1 N2 80.51(14) . . ?
N3 Cu1 Cl2 93.16(10) . . ?
N3 Cu1 Cl1 98.44(11) . . ?
N3 Cu1 N2 80.66(14) . . ?
N2 Cu1 Cl2 92.69(10) . . ?
N2 Cu1 Cl1 161.95(10) . . ?
C2 N1 Cu1 114.1(3) . . ?
C2 N1 C6 118.3(4) . . ?
C6 N1 Cu1 127.6(3) . . ?
C10 N3 Cu1 112.9(3) . . ?
C14 N3 Cu1 127.7(3) . . ?
C14 N3 C10 119.4(4) . . ?
C15 N4 C7 115.1(3) . . ?
C1 N4 C15 114.6(3) . . ?
C1 N4 C7 106.9(3) . . ?
C9 N2 Cu1 106.4(2) . . ?
C9 N2 C8 110.6(3) . . ?
C8 N2 Cu1 115.8(3) . . ?
C1 N2 Cu1 109.0(2) . . ?
C1 N2 C9 114.0(3) . . ?
C1 N2 C8 101.4(3) . . ?
N3 C10 C11 121.5(4) . . ?
N3 C10 C9 115.7(4) . . ?
C11 C10 C9 122.9(4) . . ?
N1 C2 C3 122.5(4) . . ?
N1 C2 C1 115.9(3) . . ?
C3 C2 C1 121.5(4) . . ?
C10 C11 H11 120.8 . . ?
C12 C11 C10 118.5(4) . . ?
C12 C11 H11 120.8 . . ?
C3 C4 H4 120.3 . . ?
C3 C4 C5 119.4(4) . . ?
C5 C4 H4 120.3 . . ?
C2 C3 H3 120.9 . . ?
C4 C3 C2 118.2(4) . . ?
C4 C3 H3 120.9 . . ?
C11 C12 H12 120.2 . . ?
C13 C12 C11 119.6(4) . . ?
C13 C12 H12 120.2 . . ?
C29 C16 C15 122.1(4) . . ?
C29 C16 C17 120.4(4) . . ?
C17 C16 C15 117.4(4) . . ?
N3 C14 H14 119.1 . . ?
N3 C14 C13 121.7(4) . . ?
C13 C14 H14 119.1 . . ?
N4 C15 C16 110.1(3) . . ?
N4 C15 H15A 109.6 . . ?
N4 C15 H15B 109.6 . . ?
C16 C15 H15A 109.6 . . ?
C16 C15 H15B 109.6 . . ?
H15A C15 H15B 108.2 . . ?
C12 C13 C14 119.4(4) . . ?
C12 C13 H13 120.3 . . ?
C14 C13 H13 120.3 . . ?
N1 C6 H6 118.7 . . ?
N1 C6 C5 122.7(4) . . ?
C5 C6 H6 118.7 . . ?
C16 C29 C24 118.9(4) . . ?
C16 C29 C28 123.6(4) . . ?
C24 C29 C28 117.4(4) . . ?
C24 C23 H23 119.2 . . ?
C24 C23 C22 121.6(4) . . ?
C22 C23 H23 119.2 . . ?
C4 C5 H5 120.6 . . ?
C6 C5 C4 118.8(4) . . ?
C6 C5 H5 120.6 . . ?
C29 C24 C25 118.3(4) . . ?
C23 C24 C29 120.0(4) . . ?
C23 C24 C25 121.7(4) . . ?
C29 C28 H28 119.3 . . ?
C27 C28 C29 121.4(4) . . ?
C27 C28 H28 119.3 . . ?
N2 C9 C10 107.2(3) . . ?
N2 C9 H9A 110.3 . . ?
N2 C9 H9B 110.3 . . ?
C10 C9 H9A 110.3 . . ?
C10 C9 H9B 110.3 . . ?
H9A C9 H9B 108.5 . . ?
C23 C22 C17 119.3(4) . . ?
C23 C22 C21 121.6(4) . . ?
C21 C22 C17 119.0(4) . . ?
C24 C25 H25 119.1 . . ?
C26 C25 C24 121.9(4) . . ?
C26 C25 H25 119.1 . . ?
N4 C7 H7A 110.8 . . ?
N4 C7 H7B 110.8 . . ?
N4 C7 C8 104.9(3) . . ?
H7A C7 H7B 108.9 . . ?
C8 C7 H7A 110.8 . . ?
C8 C7 H7B 110.8 . . ?
N2 C8 C7 104.1(3) . . ?
N2 C8 H8A 110.9 . . ?
N2 C8 H8B 110.9 . . ?
C7 C8 H8A 110.9 . . ?
C7 C8 H8B 110.9 . . ?
H8A C8 H8B 108.9 . . ?
C16 C17 C22 119.7(4) . . ?
C16 C17 C18 122.9(4) . . ?
C18 C17 C22 117.4(4) . . ?
C17 C18 H18 119.2 . . ?
C19 C18 C17 121.6(4) . . ?
C19 C18 H18 119.2 . . ?
C19 C20 H20 120.0 . . ?
C21 C20 H20 120.0 . . ?
C21 C20 C19 120.1(4) . . ?
N4 C1 N2 107.5(3) . . ?
N4 C1 C2 111.0(3) . . ?
N4 C1 H1 110.4 . . ?
N2 C1 C2 107.1(3) . . ?
N2 C1 H1 110.4 . . ?
C2 C1 H1 110.4 . . ?
C28 C27 H27 119.4 . . ?
C28 C27 C26 121.2(4) . . ?
C26 C27 H27 119.4 . . ?
C18 C19 C20 120.8(4) . . ?
C18 C19 H19 119.6 . . ?
C20 C19 H19 119.6 . . ?
C25 C26 C27 119.7(4) . . ?
C25 C26 H26 120.1 . . ?
C27 C26 H26 120.1 . . ?
C22 C21 H21 119.5 . . ?
C20 C21 C22 121.1(4) . . ?
C20 C21 H21 119.5 . . ?

loop_
_geom_bond_atom_site_label_1
_geom_bond_atom_site_label_2
_geom_bond_distance
_geom_bond_site_symmetry_2
_geom_bond_publ_flag
Cu1 Cl2 2.4821(12) . ?
Cu1 Cl1 2.2443(12) . ?
Cu1 N1 2.026(3) . ?
Cu1 N3 2.027(3) . ?
Cu1 N2 2.031(4) . ?
N1 C2 1.342(6) . ?
N1 C6 1.345(5) . ?
N3 C10 1.355(6) . ?
N3 C14 1.334(6) . ?
N4 C15 1.474(6) . ?
N4 C7 1.481(5) . ?
N4 C1 1.467(5) . ?
N2 C9 1.495(5) . ?
N2 C8 1.498(5) . ?
N2 C1 1.482(5) . ?
C10 C11 1.389(6) . ?
C10 C9 1.500(6) . ?
C2 C3 1.396(6) . ?
C2 C1 1.528(6) . ?
C11 H11 0.9500 . ?
C11 C12 1.388(6) . ?
C4 H4 0.9500 . ?
C4 C3 1.383(6) . ?
C4 C5 1.389(7) . ?
C3 H3 0.9500 . ?
C12 H12 0.9500 . ?
C12 C13 1.371(7) . ?
C16 C15 1.513(6) . ?
C16 C29 1.411(6) . ?
C16 C17 1.416(6) . ?
C14 H14 0.9500 . ?
C14 C13 1.385(6) . ?
C15 H15A 0.9900 . ?
C15 H15B 0.9900 . ?
C13 H13 0.9500 . ?
C6 H6 0.9500 . ?
C6 C5 1.378(6) . ?
C29 C24 1.442(6) . ?
C29 C28 1.442(6) . ?
C23 H23 0.9500 . ?
C23 C24 1.391(6) . ?
C23 C22 1.391(6) . ?
C5 H5 0.9500 . ?
C24 C25 1.445(6) . ?
C28 H28 0.9500 . ?
C28 C27 1.357(6) . ?
C9 H9A 0.9900 . ?
C9 H9B 0.9900 . ?
C22 C17 1.436(6) . ?
C22 C21 1.424(6) . ?
C25 H25 0.9500 . ?
C25 C26 1.349(7) . ?
C7 H7A 0.9900 . ?
C7 H7B 0.9900 . ?
C7 C8 1.522(6) . ?
C8 H8A 0.9900 . ?
C8 H8B 0.9900 . ?
C17 C18 1.433(6) . ?
C18 H18 0.9500 . ?
C18 C19 1.354(6) . ?
C20 H20 0.9500 . ?
C20 C19 1.409(6) . ?
C20 C21 1.365(7) . ?
C1 H1 1.0000 . ?
C27 H27 0.9500 . ?
C27 C26 1.419(7) . ?
C19 H19 0.9500 . ?
C26 H26 0.9500 . ?
C21 H21 0.9500 . ?
